data_4064797
loop_
_publ_author_name
'Li, Baolin'
'Matsuo, Tsukasa'
'Fukunaga, Takeo'
'Hashizume, Daisuke'
'Fueno, Hiroyuki'
'Tanaka, Kazuyoshi'
'Tamao, Kohei'

_publ_section_title
;
 Neutral and Cationic Gold(I) Complexes with \p-Conjugated Phosphasilene
 Ligands
;
_journal_issue 13
_journal_name_full Organometallics
_journal_page_first 3453
_journal_paper_doi 10.1021/om2003442
_journal_volume 30
_journal_year 2011
_chemical_formula_moiety 'C108 H158 Au P2 Si2, C24 B F20, 2(C H2 Cl2)'
_chemical_formula_sum 'C134 H162 Au B Cl4 F20 P2 Si2'
_chemical_formula_weight 2620.33
_chemical_name_systematic
;
 ?
;
_space_group_IT_number 15
_symmetry_cell_setting monoclinic
_symmetry_Int_Tables_number 15
_symmetry_space_group_name_Hall '-C 2yc'
_symmetry_space_group_name_H-M 'C 1 2/c 1'
_atom_sites_solution_hydrogens geom
_atom_sites_solution_primary direct
_atom_sites_solution_secondary difmap
_audit_creation_method SHELXL-97
_cell_angle_alpha 90
_cell_angle_beta 111.718(2)
_cell_angle_gamma 90
_cell_formula_units_Z 4
_cell_length_a 26.492(5)
_cell_length_b 18.531(3)
_cell_length_c 27.352(5)
_cell_measurement_reflns_used 15991
_cell_measurement_temperature 100
_cell_measurement_theta_max 27.5
_cell_measurement_theta_min 3.0
_cell_volume 12475(4)
_computing_cell_refinement CrystalClear
_computing_data_collection CrystalClear
_computing_data_reduction CrystalClear
_computing_molecular_graphics 'ORTEP-3 for Windows'
_computing_publication_material 'SHELXL-97 (Sheldrick, 2008)'
_computing_structure_refinement 'SHELXL-97 (Sheldrick, 2008)'
_computing_structure_solution SIR-2004
_diffrn_ambient_temperature 100
_diffrn_detector_area_resol_mean 7.31
_diffrn_measured_fraction_theta_full 0.990
_diffrn_measured_fraction_theta_max 0.990
_diffrn_measurement_device_type 'Rigaku Saturn'
_diffrn_measurement_method \w-scan
_diffrn_radiation_monochromator graphite
_diffrn_radiation_source 'fine-focus rotating anode'
_diffrn_radiation_type MoK\a
_diffrn_radiation_wavelength 0.71073
_diffrn_reflns_av_R_equivalents 0.0515
_diffrn_reflns_av_sigmaI/netI 0.0561
_diffrn_reflns_limit_h_max 34
_diffrn_reflns_limit_h_min -29
_diffrn_reflns_limit_k_max 23
_diffrn_reflns_limit_k_min -24
_diffrn_reflns_limit_l_max 35
_diffrn_reflns_limit_l_min -35
_diffrn_reflns_number 50517
_diffrn_reflns_theta_full 27.53
_diffrn_reflns_theta_max 27.53
_diffrn_reflns_theta_min 3.02
_diffrn_standards_number 0
_exptl_absorpt_coefficient_mu 1.389
_exptl_absorpt_correction_T_max 0.895
_exptl_absorpt_correction_T_min 0.752
_exptl_absorpt_correction_type multi-scan
_exptl_absorpt_process_details 'Jacobson, R. (1998) Private communication'
_exptl_crystal_colour yellow
_exptl_crystal_density_diffrn 1.395
_exptl_crystal_density_method 'not measured'
_exptl_crystal_description prism
_exptl_crystal_F_000 5424
_exptl_crystal_size_max 0.15
_exptl_crystal_size_mid 0.12
_exptl_crystal_size_min 0.08
_refine_diff_density_max 1.765
_refine_diff_density_min -1.509
_refine_diff_density_rms 0.110
_refine_ls_extinction_method none
_refine_ls_goodness_of_fit_ref 1.097
_refine_ls_hydrogen_treatment constr
_refine_ls_matrix_type full
_refine_ls_number_parameters 811
_refine_ls_number_reflns 14209
_refine_ls_number_restraints 12
_refine_ls_restrained_S_all 1.096
_refine_ls_R_factor_all 0.0756
_refine_ls_R_factor_gt 0.0626
_refine_ls_shift/su_max 0.001
_refine_ls_shift/su_mean 0.000
_refine_ls_structure_factor_coef Fsqd
_refine_ls_weighting_details 'calc w=1/[\s^2^(Fo^2^)+(0.0727P)^2^+40.1514P] where P=(Fo^2^+2Fc^2^)/3'
_refine_ls_weighting_scheme calc
_refine_ls_wR_factor_gt 0.1511
_refine_ls_wR_factor_ref 0.1608
_reflns_number_gt 12038
_reflns_number_total 14209
_reflns_threshold_expression I>2\s(I)
_cod_data_source_file om2003442_si_002.cif
_cod_data_source_block 4
_cod_original_cell_volume 12474(4)
_cod_original_sg_symbol_H-M 'C 2/c'
_cod_database_code 4064797

loop_
_symmetry_equiv_pos_as_xyz
'x, y, z'
'-x, y, -z+1/2'
'x+1/2, y+1/2, z'
'-x+1/2, y+1/2, -z+1/2'
'-x, -y, -z'
'x, -y, z-1/2'
'-x+1/2, -y+1/2, -z'
'x+1/2, -y+1/2, z-1/2'

loop_
_atom_site_label
_atom_site_type_symbol
_atom_site_fract_x
_atom_site_fract_y
_atom_site_fract_z
_atom_site_U_iso_or_equiv
_atom_site_adp_type
_atom_site_occupancy
_atom_site_symmetry_multiplicity
_atom_site_calc_flag
_atom_site_refinement_flags
_atom_site_disorder_assembly
_atom_site_disorder_group
Au1 Au 0.5000 0.178981(13) 0.2500 0.03340(9) Uani 1 2 d S . .
P1 P 0.52014(5) 0.18099(6) 0.33860(5) 0.0320(3) Uani 1 1 d . . .
Si1 Si 0.59500(5) 0.13917(6) 0.38752(5) 0.0282(3) Uani 1 1 d . . .
C1 C 0.64659(16) 0.1090(2) 0.36015(17) 0.0278(9) Uani 1 1 d . . .
C2 C 0.68556(17) 0.1577(2) 0.35434(17) 0.0303(9) Uani 1 1 d . . .
C3 C 0.68807(18) 0.2398(2) 0.36035(18) 0.0318(9) Uani 1 1 d . . .
C4 C 0.7441(2) 0.2594(3) 0.3580(2) 0.0396(11) Uani 1 1 d . . .
H4A H 0.7398 0.2997 0.3331 0.048 Uiso 1 1 calc R . .
H4B H 0.7692 0.2751 0.3932 0.048 Uiso 1 1 calc R . .
C5 C 0.76781(18) 0.1928(3) 0.34002(19) 0.0348(10) Uani 1 1 d . . .
C6 C 0.72900(17) 0.1331(2) 0.34138(17) 0.0309(9) Uani 1 1 d . . .
C7 C 0.73475(17) 0.0596(2) 0.33324(17) 0.0323(10) Uani 1 1 d . . .
H7 H 0.7650 0.0428 0.3257 0.039 Uiso 1 1 calc R . .
C8 C 0.69596(17) 0.0116(2) 0.33628(17) 0.0303(9) Uani 1 1 d . . .
C9 C 0.69550(17) -0.0698(2) 0.32808(18) 0.0331(10) Uani 1 1 d . . .
C10 C 0.65312(18) -0.0938(2) 0.35133(19) 0.0343(10) Uani 1 1 d . . .
H10A H 0.6718 -0.1110 0.3879 0.041 Uiso 1 1 calc R . .
H10B H 0.6309 -0.1338 0.3302 0.041 Uiso 1 1 calc R . .
C11 C 0.61609(17) -0.0283(2) 0.35056(17) 0.0292(9) Uani 1 1 d . . .
C12 C 0.65259(16) 0.0349(2) 0.34916(16) 0.0268(8) Uani 1 1 d . . .
C13 C 0.68668(19) 0.2649(2) 0.41326(19) 0.0355(10) Uani 1 1 d . . .
H13A H 0.6907 0.3175 0.4160 0.053 Uiso 1 1 calc R . .
H13B H 0.7165 0.2422 0.4420 0.053 Uiso 1 1 calc R . .
H13C H 0.6520 0.2511 0.4156 0.053 Uiso 1 1 calc R . .
C14 C 0.64187(19) 0.2747(3) 0.3142(2) 0.0377(10) Uani 1 1 d . . .
H14A H 0.6448 0.2600 0.2809 0.057 Uiso 1 1 calc R . .
H14B H 0.6446 0.3273 0.3174 0.057 Uiso 1 1 calc R . .
H14C H 0.6068 0.2590 0.3147 0.057 Uiso 1 1 calc R . .
C15 C 0.8261(2) 0.1763(3) 0.3783(2) 0.0462(13) Uani 1 1 d . . .
H15A H 0.8391 0.1327 0.3656 0.055 Uiso 1 1 calc R . .
H15B H 0.8499 0.2169 0.3769 0.055 Uiso 1 1 calc R . .
C16 C 0.8329(3) 0.1645(3) 0.4350(3) 0.0620(17) Uani 1 1 d . . .
H16A H 0.8240 0.2090 0.4493 0.093 Uiso 1 1 calc R . .
H16B H 0.8706 0.1510 0.4555 0.093 Uiso 1 1 calc R . .
H16C H 0.8086 0.1257 0.4370 0.093 Uiso 1 1 calc R . .
C17 C 0.7662(2) 0.2091(4) 0.2830(2) 0.0528(14) Uani 1 1 d . . .
H17A H 0.7281 0.2201 0.2605 0.063 Uiso 1 1 calc R . .
H17B H 0.7875 0.2537 0.2849 0.063 Uiso 1 1 calc R . .
C18 C 0.7858(3) 0.1548(3) 0.2557(3) 0.0577(15) Uani 1 1 d . . .
H18A H 0.8246 0.1460 0.2753 0.086 Uiso 1 1 calc R . .
H18B H 0.7805 0.1720 0.2202 0.086 Uiso 1 1 calc R . .
H18C H 0.7655 0.1098 0.2532 0.086 Uiso 1 1 calc R . .
C19 C 0.7518(2) -0.1011(3) 0.3581(2) 0.0423(12) Uani 1 1 d . . .
H19A H 0.7778 -0.0799 0.3437 0.051 Uiso 1 1 calc R . .
H19B H 0.7635 -0.0864 0.3954 0.051 Uiso 1 1 calc R . .
C20 C 0.7549(2) -0.1830(3) 0.3555(3) 0.0550(16) Uani 1 1 d . . .
H20A H 0.7276 -0.2046 0.3672 0.082 Uiso 1 1 calc R . .
H20B H 0.7912 -0.1992 0.3783 0.082 Uiso 1 1 calc R . .
H20C H 0.7480 -0.1978 0.3191 0.082 Uiso 1 1 calc R . .
C21 C 0.67559(19) -0.0908(3) 0.26867(19) 0.0361(10) Uani 1 1 d . . .
H21A H 0.6686 -0.1434 0.2656 0.043 Uiso 1 1 calc R . .
H21B H 0.6406 -0.0661 0.2500 0.043 Uiso 1 1 calc R . .
C22 C 0.7140(2) -0.0728(3) 0.2410(2) 0.0406(11) Uani 1 1 d . . .
H22A H 0.7207 -0.0206 0.2429 0.061 Uiso 1 1 calc R . .
H22B H 0.6976 -0.0875 0.2040 0.061 Uiso 1 1 calc R . .
H22C H 0.7484 -0.0984 0.2580 0.061 Uiso 1 1 calc R . .
C23 C 0.60132(19) -0.0298(3) 0.39913(18) 0.0355(10) Uani 1 1 d . . .
H23A H 0.6344 -0.0247 0.4307 0.053 Uiso 1 1 calc R . .
H23B H 0.5836 -0.0757 0.4006 0.053 Uiso 1 1 calc R . .
H23C H 0.5765 0.0101 0.3975 0.053 Uiso 1 1 calc R . .
C24 C 0.56377(17) -0.0283(2) 0.30094(18) 0.0319(9) Uani 1 1 d . . .
H24A H 0.5414 -0.0701 0.3018 0.048 Uiso 1 1 calc R . .
H24B H 0.5732 -0.0309 0.2696 0.048 Uiso 1 1 calc R . .
H24C H 0.5433 0.0162 0.2999 0.048 Uiso 1 1 calc R . .
C25 C 0.47312(17) 0.2063(2) 0.37095(19) 0.0319(9) Uani 1 1 d . A .
C26 C 0.47459(18) 0.2761(2) 0.3920(2) 0.0373(11) Uani 1 1 d D . .
C30 C 0.44379(17) 0.2913(2) 0.4230(2) 0.0354(10) Uani 1 1 d D A .
C31 C 0.41075(18) 0.2387(2) 0.4323(2) 0.0347(10) Uani 1 1 d . . .
H31 H 0.3922 0.2482 0.4553 0.042 Uiso 1 1 calc R A .
C32 C 0.40543(17) 0.1729(2) 0.40758(19) 0.0305(9) Uani 1 1 d . A .
C33 C 0.36641(17) 0.1134(2) 0.40952(19) 0.0318(9) Uani 1 1 d . . .
C34 C 0.37197(19) 0.0577(3) 0.36936(19) 0.0351(10) Uani 1 1 d . A .
H34A H 0.3363 0.0513 0.3404 0.042 Uiso 1 1 calc R . .
H34B H 0.3834 0.0105 0.3869 0.042 Uiso 1 1 calc R . .
C35 C 0.41452(17) 0.0839(2) 0.34658(18) 0.0305(9) Uani 1 1 d . . .
C36 C 0.43500(17) 0.1555(2) 0.37653(18) 0.0294(9) Uani 1 1 d . A .
C43 C 0.38407(19) 0.0825(3) 0.46572(19) 0.0362(10) Uani 1 1 d . A .
H43A H 0.3810 0.1211 0.4895 0.043 Uiso 1 1 calc R . .
H43B H 0.3583 0.0438 0.4658 0.043 Uiso 1 1 calc R . .
C44 C 0.4412(2) 0.0521(3) 0.48804(19) 0.0398(11) Uani 1 1 d . . .
H44A H 0.4441 0.0111 0.4665 0.060 Uiso 1 1 calc R A .
H44B H 0.4494 0.0359 0.5243 0.060 Uiso 1 1 calc R . .
H44C H 0.4672 0.0895 0.4877 0.060 Uiso 1 1 calc R . .
C45 C 0.30805(19) 0.1429(3) 0.3914(2) 0.0447(12) Uani 1 1 d . A .
H45A H 0.3067 0.1803 0.4168 0.054 Uiso 1 1 calc R . .
H45B H 0.2994 0.1669 0.3569 0.054 Uiso 1 1 calc R . .
C46 C 0.2639(2) 0.0871(3) 0.3861(3) 0.0520(14) Uani 1 1 d . . .
H46A H 0.2633 0.0511 0.3597 0.078 Uiso 1 1 calc R A .
H46B H 0.2285 0.1111 0.3753 0.078 Uiso 1 1 calc R . .
H46C H 0.2716 0.0631 0.4201 0.078 Uiso 1 1 calc R . .
C47 C 0.45739(19) 0.0258(3) 0.3539(2) 0.0381(11) Uani 1 1 d . A .
H47A H 0.4395 -0.0199 0.3392 0.057 Uiso 1 1 calc R . .
H47B H 0.4788 0.0196 0.3915 0.057 Uiso 1 1 calc R . .
H47C H 0.4814 0.0402 0.3357 0.057 Uiso 1 1 calc R . .
C48 C 0.3860(2) 0.1025(3) 0.28830(19) 0.0401(11) Uani 1 1 d . A .
H48A H 0.4127 0.1207 0.2743 0.060 Uiso 1 1 calc R . .
H48B H 0.3584 0.1396 0.2844 0.060 Uiso 1 1 calc R . .
H48C H 0.3685 0.0591 0.2688 0.060 Uiso 1 1 calc R . .
C49 C 0.61495(18) 0.1355(2) 0.46001(18) 0.0313(9) Uani 1 1 d . . .
C50 C 0.6674(2) 0.1111(2) 0.49053(18) 0.0355(10) Uani 1 1 d . . .
H50 H 0.6922 0.0988 0.4741 0.043 Uiso 1 1 calc R . .
C51 C 0.6831(2) 0.1048(3) 0.5449(2) 0.0444(12) Uani 1 1 d . . .
H51 H 0.7185 0.0879 0.5655 0.053 Uiso 1 1 calc R . .
C52 C 0.6472(2) 0.1231(3) 0.5686(2) 0.0457(13) Uani 1 1 d . . .
H52 H 0.6580 0.1189 0.6057 0.055 Uiso 1 1 calc R . .
C53 C 0.5961(2) 0.1472(3) 0.5393(2) 0.0472(13) Uani 1 1 d . . .
H53 H 0.5718 0.1600 0.5561 0.057 Uiso 1 1 calc R . .
C54 C 0.5796(2) 0.1531(3) 0.4851(2) 0.0397(11) Uani 1 1 d . . .
H54 H 0.5439 0.1694 0.4650 0.048 Uiso 1 1 calc R . .
C27A C 0.4989(7) 0.3438(4) 0.3754(7) 0.033(3) Uani 0.514(5) 1 d PD A 1
C28A C 0.4721(4) 0.4052(4) 0.3959(4) 0.0316(14) Uani 0.514(5) 1 d PD A 1
H28A H 0.4991 0.4431 0.4131 0.038 Uiso 0.514(5) 1 calc PR A 1
H28B H 0.4421 0.4273 0.3662 0.038 Uiso 0.514(5) 1 calc PR A 1
C29A C 0.4497(10) 0.3722(4) 0.4359(7) 0.030(3) Uani 0.514(5) 1 d PD A 1
C37A C 0.5601(12) 0.3466(17) 0.3961(6) 0.027(3) Uani 0.514(5) 1 d P A 1
H37A H 0.5747 0.3263 0.4317 0.041 Uiso 0.514(5) 1 calc PR A 1
H37B H 0.5720 0.3969 0.3971 0.041 Uiso 0.514(5) 1 calc PR A 1
H37C H 0.5735 0.3186 0.3730 0.041 Uiso 0.514(5) 1 calc PR A 1
C38A C 0.4883(5) 0.3582(6) 0.3163(4) 0.0410(18) Uani 0.514(5) 1 d P A 1
H38A H 0.4976 0.4084 0.3119 0.062 Uiso 0.514(5) 1 calc PR A 1
H38B H 0.4498 0.3498 0.2952 0.062 Uiso 0.514(5) 1 calc PR A 1
H38C H 0.5107 0.3256 0.3046 0.062 Uiso 0.514(5) 1 calc PR A 1
C39A C 0.4928(4) 0.3787(5) 0.4921(4) 0.0358(15) Uani 0.514(5) 1 d P A 1
H39A H 0.5272 0.3573 0.4925 0.043 Uiso 0.514(5) 1 calc PR A 1
H39B H 0.4996 0.4306 0.5008 0.043 Uiso 0.514(5) 1 calc PR A 1
C40A C 0.4782(5) 0.3433(7) 0.5345(4) 0.0487(19) Uani 0.514(5) 1 d P A 1
H40A H 0.4448 0.3650 0.5354 0.073 Uiso 0.514(5) 1 calc PR A 1
H40B H 0.5078 0.3503 0.5686 0.073 Uiso 0.514(5) 1 calc PR A 1
H40C H 0.4725 0.2916 0.5271 0.073 Uiso 0.514(5) 1 calc PR A 1
C41A C 0.3937(13) 0.404(3) 0.4301(15) 0.034(3) Uani 0.514(5) 1 d PD A 1
H41A H 0.3680 0.3964 0.3934 0.040 Uiso 0.514(5) 1 calc PR A 1
H41B H 0.3794 0.3770 0.4536 0.040 Uiso 0.514(5) 1 calc PR A 1
C42A C 0.396(4) 0.484(3) 0.443(3) 0.045(7) Uani 0.514(5) 1 d PD A 1
H42A H 0.4095 0.4906 0.4816 0.068 Uiso 0.514(5) 1 calc PR A 1
H42B H 0.3590 0.5048 0.4279 0.068 Uiso 0.514(5) 1 calc PR A 1
H42C H 0.4197 0.5092 0.4288 0.068 Uiso 0.514(5) 1 calc PR A 1
C27B C 0.5045(8) 0.3476(5) 0.3907(7) 0.033(3) Uani 0.486(5) 1 d PD A 2
C28B C 0.4933(4) 0.3992(5) 0.4302(4) 0.0316(14) Uani 0.486(5) 1 d PD A 2
H28C H 0.4803 0.4463 0.4131 0.038 Uiso 0.486(5) 1 calc PR A 2
H28D H 0.5272 0.4074 0.4609 0.038 Uiso 0.486(5) 1 calc PR A 2
C29B C 0.4497(9) 0.3655(5) 0.4485(9) 0.030(3) Uani 0.486(5) 1 d PD A 2
C37B C 0.5652(14) 0.3424(19) 0.4112(6) 0.027(3) Uani 0.486(5) 1 d P A 2
H37D H 0.5762 0.3102 0.3885 0.041 Uiso 0.486(5) 1 calc PR A 2
H37E H 0.5784 0.3231 0.4471 0.041 Uiso 0.486(5) 1 calc PR A 2
H37F H 0.5807 0.3905 0.4113 0.041 Uiso 0.486(5) 1 calc PR A 2
C38B C 0.4729(5) 0.3694(6) 0.3336(5) 0.0410(18) Uani 0.486(5) 1 d P A 2
H38D H 0.4860 0.4163 0.3266 0.062 Uiso 0.486(5) 1 calc PR A 2
H38E H 0.4342 0.3728 0.3276 0.062 Uiso 0.486(5) 1 calc PR A 2
H38F H 0.4783 0.3330 0.3100 0.062 Uiso 0.486(5) 1 calc PR A 2
C39B C 0.4664(4) 0.3702(6) 0.5085(4) 0.0358(15) Uani 0.486(5) 1 d P A 2
H39C H 0.4736 0.4214 0.5191 0.043 Uiso 0.486(5) 1 calc PR A 2
H39D H 0.4353 0.3543 0.5177 0.043 Uiso 0.486(5) 1 calc PR A 2
C40B C 0.5160(5) 0.3259(6) 0.5403(4) 0.0487(19) Uani 0.486(5) 1 d P A 2
H40D H 0.5080 0.2745 0.5333 0.073 Uiso 0.486(5) 1 calc PR A 2
H40E H 0.5254 0.3354 0.5779 0.073 Uiso 0.486(5) 1 calc PR A 2
H40F H 0.5467 0.3393 0.5302 0.073 Uiso 0.486(5) 1 calc PR A 2
C41B C 0.3949(14) 0.405(3) 0.4217(15) 0.034(3) Uani 0.486(5) 1 d PD A 2
H41C H 0.3842 0.3997 0.3832 0.040 Uiso 0.486(5) 1 calc PR A 2
H41D H 0.3673 0.3800 0.4317 0.040 Uiso 0.486(5) 1 calc PR A 2
C42B C 0.392(4) 0.484(3) 0.433(3) 0.045(7) Uani 0.486(5) 1 d PD A 2
H42D H 0.4102 0.4936 0.4705 0.068 Uiso 0.486(5) 1 calc PR A 2
H42E H 0.3533 0.4987 0.4220 0.068 Uiso 0.486(5) 1 calc PR A 2
H42F H 0.4088 0.5126 0.4129 0.068 Uiso 0.486(5) 1 calc PR A 2
F1 F 0.60319(12) 0.67887(14) 0.34724(12) 0.0406(7) Uani 1 1 d . . .
F2 F 0.60471(13) 0.77282(17) 0.42020(13) 0.0519(8) Uani 1 1 d . . .
F3 F 0.51307(14) 0.84443(17) 0.41513(13) 0.0511(8) Uani 1 1 d . . .
F4 F 0.41819(14) 0.82030(16) 0.33259(13) 0.0502(8) Uani 1 1 d . . .
F5 F 0.41441(12) 0.72537(16) 0.25804(11) 0.0463(7) Uani 1 1 d . . .
F6 F 0.44041(12) 0.59557(17) 0.32385(12) 0.0462(7) Uani 1 1 d . . .
F7 F 0.35780(12) 0.50523(17) 0.30127(13) 0.0508(8) Uani 1 1 d . . .
F8 F 0.31511(13) 0.44115(16) 0.20474(15) 0.0566(9) Uani 1 1 d . . .
F9 F 0.36176(13) 0.46460(17) 0.13272(14) 0.0556(9) Uani 1 1 d . . .
F10 F 0.44851(12) 0.55066(15) 0.15565(12) 0.0426(7) Uani 1 1 d . . .
C55 C 0.5079(2) 0.6940(3) 0.29909(18) 0.0341(10) Uani 1 1 d . . .
C56 C 0.55473(19) 0.7111(3) 0.3408(2) 0.0362(10) Uani 1 1 d . . .
C57 C 0.5579(2) 0.7606(3) 0.3799(2) 0.0411(11) Uani 1 1 d . . .
C58 C 0.5115(2) 0.7974(3) 0.3771(2) 0.0401(11) Uani 1 1 d . . .
C59 C 0.4641(2) 0.7849(3) 0.3358(2) 0.0398(11) Uani 1 1 d . . .
C60 C 0.4630(2) 0.7352(3) 0.29777(19) 0.0378(11) Uani 1 1 d . . .
C61 C 0.44781(19) 0.5814(2) 0.2398(2) 0.0358(10) Uani 1 1 d . . .
C62 C 0.4235(2) 0.5649(3) 0.2758(2) 0.0387(11) Uani 1 1 d . . .
C63 C 0.3797(2) 0.5176(3) 0.2644(2) 0.0424(12) Uani 1 1 d . . .
C64 C 0.3586(2) 0.4846(3) 0.2167(2) 0.0424(12) Uani 1 1 d . . .
C65 C 0.3820(2) 0.4967(3) 0.1798(2) 0.0416(12) Uani 1 1 d . . .
C66 C 0.42648(19) 0.5428(2) 0.1932(2) 0.0364(10) Uani 1 1 d . . .
B1 B 0.5000 0.6374(4) 0.2500 0.0346(16) Uani 1 2 d S . .
Cl1 Cl 0.28407(15) 0.50818(17) 0.00262(12) 0.1336(11) Uani 1 1 d . . .
Cl2 Cl 0.2842(2) 0.6652(2) 0.00467(14) 0.182(2) Uani 1 1 d . . .
C67 C 0.3205(4) 0.5856(5) 0.0328(4) 0.104(3) Uani 1 1 d . . .
H67A H 0.3561 0.5860 0.0286 0.124 Uiso 1 1 calc R . .
H67B H 0.3274 0.5845 0.0709 0.124 Uiso 1 1 calc R . .

loop_
_atom_site_aniso_label
_atom_site_aniso_U_11
_atom_site_aniso_U_22
_atom_site_aniso_U_33
_atom_site_aniso_U_23
_atom_site_aniso_U_13
_atom_site_aniso_U_12
Au1 0.02625(13) 0.03280(15) 0.03669(14) 0.000 0.00648(10) 0.000
P1 0.0241(5) 0.0333(6) 0.0360(6) 0.0016(5) 0.0082(5) 0.0033(5)
Si1 0.0241(6) 0.0275(6) 0.0312(6) -0.0030(5) 0.0080(5) -0.0001(5)
C1 0.0229(19) 0.029(2) 0.030(2) -0.0006(17) 0.0075(16) 0.0027(17)
C2 0.024(2) 0.031(2) 0.032(2) -0.0019(18) 0.0064(17) -0.0015(17)
C3 0.028(2) 0.032(2) 0.037(2) -0.0028(19) 0.0133(19) -0.0037(18)
C4 0.034(2) 0.034(3) 0.054(3) 0.001(2) 0.020(2) -0.005(2)
C5 0.024(2) 0.039(3) 0.042(3) -0.008(2) 0.0123(19) -0.0039(18)
C6 0.023(2) 0.033(2) 0.034(2) -0.0089(18) 0.0066(17) -0.0017(17)
C7 0.021(2) 0.036(2) 0.034(2) -0.0077(19) 0.0050(17) 0.0022(18)
C8 0.024(2) 0.028(2) 0.033(2) -0.0041(17) 0.0033(17) 0.0042(17)
C9 0.024(2) 0.029(2) 0.041(2) -0.0062(19) 0.0058(18) 0.0045(18)
C10 0.033(2) 0.025(2) 0.038(2) -0.0041(18) 0.0050(19) 0.0035(18)
C11 0.027(2) 0.023(2) 0.032(2) -0.0006(17) 0.0057(17) 0.0023(17)
C12 0.0244(19) 0.026(2) 0.0244(19) 0.0004(16) 0.0020(16) 0.0014(16)
C13 0.034(2) 0.029(2) 0.045(3) -0.008(2) 0.015(2) -0.0080(19)
C14 0.033(2) 0.031(2) 0.048(3) 0.001(2) 0.015(2) 0.0002(19)
C15 0.027(2) 0.036(3) 0.065(4) -0.013(2) 0.005(2) -0.003(2)
C16 0.051(3) 0.049(3) 0.059(4) -0.005(3) -0.010(3) -0.004(3)
C17 0.039(3) 0.066(4) 0.057(3) -0.005(3) 0.021(3) -0.007(3)
C18 0.057(4) 0.056(4) 0.064(4) 0.007(3) 0.028(3) 0.003(3)
C19 0.032(2) 0.034(3) 0.049(3) -0.003(2) 0.001(2) 0.007(2)
C20 0.040(3) 0.036(3) 0.073(4) -0.003(3) 0.003(3) 0.012(2)
C21 0.032(2) 0.034(2) 0.040(3) -0.006(2) 0.011(2) 0.0036(19)
C22 0.039(3) 0.038(3) 0.041(3) -0.008(2) 0.010(2) 0.007(2)
C23 0.038(2) 0.029(2) 0.035(2) -0.0004(19) 0.009(2) -0.0019(19)
C24 0.027(2) 0.030(2) 0.035(2) -0.0021(18) 0.0066(18) -0.0002(18)
C25 0.022(2) 0.028(2) 0.044(3) 0.0009(19) 0.0111(19) 0.0016(17)
C26 0.026(2) 0.023(2) 0.062(3) 0.000(2) 0.015(2) 0.0026(18)
C30 0.021(2) 0.025(2) 0.058(3) -0.006(2) 0.012(2) 0.0018(17)
C31 0.026(2) 0.029(2) 0.048(3) -0.004(2) 0.012(2) 0.0031(18)
C32 0.022(2) 0.026(2) 0.040(2) 0.0023(18) 0.0075(18) 0.0023(16)
C33 0.024(2) 0.028(2) 0.043(3) -0.0003(19) 0.0117(19) -0.0007(17)
C34 0.032(2) 0.033(2) 0.038(2) -0.0047(19) 0.011(2) -0.0102(19)
C35 0.027(2) 0.028(2) 0.035(2) 0.0006(18) 0.0088(18) -0.0012(17)
C36 0.026(2) 0.023(2) 0.037(2) -0.0011(17) 0.0088(18) 0.0000(17)
C43 0.038(2) 0.035(3) 0.039(2) -0.009(2) 0.019(2) -0.005(2)
C44 0.040(3) 0.040(3) 0.037(3) 0.002(2) 0.012(2) 0.002(2)
C45 0.027(2) 0.039(3) 0.066(3) 0.001(2) 0.015(2) -0.001(2)
C46 0.032(3) 0.051(3) 0.072(4) -0.001(3) 0.018(3) -0.007(2)
C47 0.031(2) 0.029(2) 0.050(3) -0.007(2) 0.011(2) 0.0003(19)
C48 0.035(2) 0.045(3) 0.036(2) 0.000(2) 0.009(2) -0.006(2)
C49 0.032(2) 0.024(2) 0.037(2) -0.0049(18) 0.0117(19) -0.0076(18)
C50 0.039(3) 0.031(2) 0.034(2) -0.0038(19) 0.011(2) 0.000(2)
C51 0.051(3) 0.033(3) 0.038(3) 0.000(2) 0.004(2) -0.011(2)
C52 0.065(4) 0.039(3) 0.033(2) -0.006(2) 0.018(2) -0.025(3)
C53 0.054(3) 0.052(3) 0.045(3) -0.014(2) 0.028(3) -0.019(3)
C54 0.040(3) 0.039(3) 0.043(3) -0.009(2) 0.019(2) -0.009(2)
C27A 0.031(4) 0.024(2) 0.039(11) -0.010(3) 0.008(7) -0.006(2)
C28A 0.026(3) 0.026(3) 0.042(4) -0.004(3) 0.011(3) -0.001(3)
C29A 0.024(2) 0.024(3) 0.037(9) 0.004(4) 0.005(5) 0.003(3)
C37A 0.031(6) 0.035(4) 0.016(9) 0.003(8) 0.009(8) -0.004(4)
C38A 0.051(5) 0.034(4) 0.046(5) 0.004(4) 0.027(3) -0.002(4)
C39A 0.026(4) 0.037(4) 0.038(4) -0.003(3) 0.005(3) -0.003(3)
C40A 0.050(5) 0.053(5) 0.035(4) -0.005(3) 0.007(4) -0.006(4)
C41A 0.030(3) 0.026(3) 0.047(10) -0.003(6) 0.017(4) 0.000(2)
C42A 0.041(10) 0.034(3) 0.06(2) -0.005(9) 0.015(16) 0.007(4)
C27B 0.031(4) 0.024(2) 0.039(11) -0.010(3) 0.008(7) -0.006(2)
C28B 0.026(3) 0.026(3) 0.042(4) -0.004(3) 0.011(3) -0.001(3)
C29B 0.024(2) 0.024(3) 0.037(9) 0.004(4) 0.005(5) 0.003(3)
C37B 0.031(6) 0.035(4) 0.016(9) 0.003(8) 0.009(8) -0.004(4)
C38B 0.051(5) 0.034(4) 0.046(5) 0.004(4) 0.027(3) -0.002(4)
C39B 0.026(4) 0.037(4) 0.038(4) -0.003(3) 0.005(3) -0.003(3)
C40B 0.050(5) 0.053(5) 0.035(4) -0.005(3) 0.007(4) -0.006(4)
C41B 0.030(3) 0.026(3) 0.047(10) -0.003(6) 0.017(4) 0.000(2)
C42B 0.041(10) 0.034(3) 0.06(2) -0.005(9) 0.015(16) 0.007(4)
F1 0.0382(15) 0.0373(16) 0.0493(17) -0.0005(12) 0.0194(13) 0.0012(12)
F2 0.0478(17) 0.0538(19) 0.0521(18) -0.0140(15) 0.0162(15) -0.0117(15)
F3 0.063(2) 0.0468(17) 0.0540(19) -0.0186(15) 0.0334(17) -0.0122(15)
F4 0.0545(19) 0.0466(18) 0.0556(19) -0.0050(14) 0.0276(16) 0.0135(14)
F5 0.0427(16) 0.0501(18) 0.0426(16) -0.0052(13) 0.0117(13) 0.0137(14)
F6 0.0459(17) 0.0572(19) 0.0438(16) 0.0064(14) 0.0263(14) -0.0001(14)
F7 0.0472(17) 0.0522(18) 0.069(2) 0.0201(16) 0.0398(16) 0.0083(14)
F8 0.0461(17) 0.0328(16) 0.106(3) -0.0063(17) 0.0451(19) -0.0069(13)
F9 0.0549(19) 0.0428(17) 0.079(2) -0.0257(16) 0.0369(18) -0.0138(15)
F10 0.0461(16) 0.0376(15) 0.0559(18) -0.0118(13) 0.0327(14) -0.0068(13)
C55 0.040(3) 0.033(2) 0.034(2) 0.0046(18) 0.019(2) 0.0034(19)
C56 0.037(2) 0.035(3) 0.044(3) 0.002(2) 0.023(2) 0.001(2)
C57 0.042(3) 0.040(3) 0.042(3) -0.003(2) 0.017(2) -0.011(2)
C58 0.052(3) 0.034(2) 0.043(3) -0.007(2) 0.027(2) -0.002(2)
C59 0.048(3) 0.030(2) 0.048(3) -0.001(2) 0.026(2) 0.010(2)
C60 0.045(3) 0.036(3) 0.036(2) 0.004(2) 0.019(2) 0.005(2)
C61 0.036(2) 0.030(2) 0.049(3) 0.003(2) 0.024(2) 0.0035(19)
C62 0.039(3) 0.038(3) 0.046(3) 0.007(2) 0.024(2) 0.005(2)
C63 0.037(3) 0.039(3) 0.064(3) 0.019(2) 0.034(3) 0.009(2)
C64 0.032(2) 0.028(2) 0.076(4) -0.001(2) 0.030(3) -0.0009(19)
C65 0.037(3) 0.027(2) 0.069(4) -0.011(2) 0.029(3) -0.002(2)
C66 0.036(2) 0.030(2) 0.055(3) -0.001(2) 0.029(2) 0.0016(19)
B1 0.030(4) 0.041(4) 0.040(4) 0.000 0.021(3) 0.000
Cl1 0.175(3) 0.130(2) 0.122(2) -0.0223(18) 0.086(2) -0.052(2)
Cl2 0.289(6) 0.132(3) 0.094(2) -0.0133(19) 0.036(3) -0.040(3)
C67 0.133(8) 0.090(6) 0.117(8) -0.019(6) 0.081(7) -0.041(6)

loop_
_atom_type_symbol
_atom_type_description
_atom_type_scat_dispersion_real
_atom_type_scat_dispersion_imag
_atom_type_scat_source
C C 0.0033 0.0016 'International Tables Vol C Tables 4.2.6.8 and 6.1.1.4'
H H 0.0000 0.0000 'International Tables Vol C Tables 4.2.6.8 and 6.1.1.4'
Au Au -2.0133 8.8022 'International Tables Vol C Tables 4.2.6.8 and 6.1.1.4'
B B 0.0013 0.0007 'International Tables Vol C Tables 4.2.6.8 and 6.1.1.4'
F F 0.0171 0.0103 'International Tables Vol C Tables 4.2.6.8 and 6.1.1.4'
P P 0.1023 0.0942 'International Tables Vol C Tables 4.2.6.8 and 6.1.1.4'
Si Si 0.0817 0.0704 'International Tables Vol C Tables 4.2.6.8 and 6.1.1.4'
Cl Cl 0.1484 0.1585 'International Tables Vol C Tables 4.2.6.8 and 6.1.1.4'

loop_
_geom_angle_atom_site_label_1
_geom_angle_atom_site_label_2
_geom_angle_atom_site_label_3
_geom_angle
_geom_angle_site_symmetry_1
_geom_angle_site_symmetry_3
P1 Au1 P1 178.13(6) 2_655 .
C25 P1 Si1 116.03(16) . .
C25 P1 Au1 125.64(15) . .
Si1 P1 Au1 117.91(6) . .
C49 Si1 C1 117.1(2) . .
C49 Si1 P1 121.75(16) . .
C1 Si1 P1 121.06(15) . .
C2 C1 C12 116.4(4) . .
C2 C1 Si1 121.5(3) . .
C12 C1 Si1 121.8(3) . .
C6 C2 C1 121.3(4) . .
C6 C2 C3 110.1(4) . .
C1 C2 C3 128.6(4) . .
C2 C3 C13 112.8(4) . .
C2 C3 C14 109.9(4) . .
C13 C3 C14 111.0(4) . .
C2 C3 C4 103.4(4) . .
C13 C3 C4 109.0(4) . .
C14 C3 C4 110.5(4) . .
C5 C4 C3 109.6(4) . .
C5 C4 H4A 109.8 . .
C3 C4 H4A 109.8 . .
C5 C4 H4B 109.8 . .
C3 C4 H4B 109.8 . .
H4A C4 H4B 108.2 . .
C6 C5 C15 110.9(4) . .
C6 C5 C4 102.4(4) . .
C15 C5 C4 111.4(4) . .
C6 C5 C17 113.2(4) . .
C15 C5 C17 111.3(4) . .
C4 C5 C17 107.3(4) . .
C7 C6 C2 120.4(4) . .
C7 C6 C5 126.2(4) . .
C2 C6 C5 113.3(4) . .
C8 C7 C6 119.3(4) . .
C8 C7 H7 120.3 . .
C6 C7 H7 120.3 . .
C7 C8 C12 121.2(4) . .
C7 C8 C9 126.3(4) . .
C12 C8 C9 112.5(4) . .
C8 C9 C19 110.1(4) . .
C8 C9 C10 101.0(4) . .
C19 C9 C10 112.6(4) . .
C8 C9 C21 112.4(4) . .
C19 C9 C21 110.6(4) . .
C10 C9 C21 109.9(4) . .
C9 C10 C11 108.7(4) . .
C9 C10 H10A 109.9 . .
C11 C10 H10A 109.9 . .
C9 C10 H10B 109.9 . .
C11 C10 H10B 109.9 . .
H10A C10 H10B 108.3 . .
C23 C11 C12 114.0(4) . .
C23 C11 C24 109.4(4) . .
C12 C11 C24 110.4(3) . .
C23 C11 C10 109.9(4) . .
C12 C11 C10 101.3(3) . .
C24 C11 C10 111.7(4) . .
C8 C12 C1 121.3(4) . .
C8 C12 C11 111.0(4) . .
C1 C12 C11 127.7(4) . .
C3 C13 H13A 109.5 . .
C3 C13 H13B 109.5 . .
H13A C13 H13B 109.5 . .
C3 C13 H13C 109.5 . .
H13A C13 H13C 109.5 . .
H13B C13 H13C 109.5 . .
C3 C14 H14A 109.5 . .
C3 C14 H14B 109.5 . .
H14A C14 H14B 109.5 . .
C3 C14 H14C 109.5 . .
H14A C14 H14C 109.5 . .
H14B C14 H14C 109.5 . .
C16 C15 C5 115.7(5) . .
C16 C15 H15A 108.3 . .
C5 C15 H15A 108.3 . .
C16 C15 H15B 108.3 . .
C5 C15 H15B 108.3 . .
H15A C15 H15B 107.4 . .
C15 C16 H16A 109.5 . .
C15 C16 H16B 109.5 . .
H16A C16 H16B 109.5 . .
C15 C16 H16C 109.5 . .
H16A C16 H16C 109.5 . .
H16B C16 H16C 109.5 . .
C18 C17 C5 119.4(5) . .
C18 C17 H17A 107.5 . .
C5 C17 H17A 107.5 . .
C18 C17 H17B 107.5 . .
C5 C17 H17B 107.5 . .
H17A C17 H17B 107.0 . .
C17 C18 H18A 109.5 . .
C17 C18 H18B 109.5 . .
H18A C18 H18B 109.5 . .
C17 C18 H18C 109.5 . .
H18A C18 H18C 109.5 . .
H18B C18 H18C 109.5 . .
C20 C19 C9 114.3(4) . .
C20 C19 H19A 108.7 . .
C9 C19 H19A 108.7 . .
C20 C19 H19B 108.7 . .
C9 C19 H19B 108.7 . .
H19A C19 H19B 107.6 . .
C19 C20 H20A 109.5 . .
C19 C20 H20B 109.5 . .
H20A C20 H20B 109.5 . .
C19 C20 H20C 109.5 . .
H20A C20 H20C 109.5 . .
H20B C20 H20C 109.5 . .
C22 C21 C9 115.8(4) . .
C22 C21 H21A 108.3 . .
C9 C21 H21A 108.3 . .
C22 C21 H21B 108.3 . .
C9 C21 H21B 108.3 . .
H21A C21 H21B 107.4 . .
C21 C22 H22A 109.5 . .
C21 C22 H22B 109.5 . .
H22A C22 H22B 109.5 . .
C21 C22 H22C 109.5 . .
H22A C22 H22C 109.5 . .
H22B C22 H22C 109.5 . .
C11 C23 H23A 109.5 . .
C11 C23 H23B 109.5 . .
H23A C23 H23B 109.5 . .
C11 C23 H23C 109.5 . .
H23A C23 H23C 109.5 . .
H23B C23 H23C 109.5 . .
C11 C24 H24A 109.5 . .
C11 C24 H24B 109.5 . .
H24A C24 H24B 109.5 . .
C11 C24 H24C 109.5 . .
H24A C24 H24C 109.5 . .
H24B C24 H24C 109.5 . .
C26 C25 C36 118.3(4) . .
C26 C25 P1 120.6(3) . .
C36 C25 P1 121.0(3) . .
C30 C26 C25 119.7(4) . .
C30 C26 C27B 104.9(5) . .
C25 C26 C27B 135.4(5) . .
C30 C26 C27A 114.2(5) . .
C25 C26 C27A 125.0(5) . .
C31 C30 C26 120.9(4) . .
C31 C30 C29B 120.7(5) . .
C26 C30 C29B 118.3(5) . .
C31 C30 C29A 131.1(6) . .
C26 C30 C29A 107.6(5) . .
C32 C31 C30 119.2(4) . .
C32 C31 H31 120.4 . .
C30 C31 H31 120.4 . .
C31 C32 C36 121.8(4) . .
C31 C32 C33 124.8(4) . .
C36 C32 C33 113.3(4) . .
C32 C33 C45 110.2(4) . .
C32 C33 C43 110.1(4) . .
C45 C33 C43 110.5(4) . .
C32 C33 C34 102.3(4) . .
C45 C33 C34 110.8(4) . .
C43 C33 C34 112.6(4) . .
C33 C34 C35 110.4(4) . .
C33 C34 H34A 109.6 . .
C35 C34 H34A 109.6 . .
C33 C34 H34B 109.6 . .
C35 C34 H34B 109.6 . .
H34A C34 H34B 108.1 . .
C47 C35 C48 110.7(4) . .
C47 C35 C36 116.0(4) . .
C48 C35 C36 107.5(4) . .
C47 C35 C34 110.0(4) . .
C48 C35 C34 109.6(4) . .
C36 C35 C34 102.7(4) . .
C32 C36 C25 119.5(4) . .
C32 C36 C35 110.9(4) . .
C25 C36 C35 129.1(4) . .
C44 C43 C33 115.4(4) . .
C44 C43 H43A 108.4 . .
C33 C43 H43A 108.4 . .
C44 C43 H43B 108.4 . .
C33 C43 H43B 108.4 . .
H43A C43 H43B 107.5 . .
C43 C44 H44A 109.5 . .
C43 C44 H44B 109.5 . .
H44A C44 H44B 109.5 . .
C43 C44 H44C 109.5 . .
H44A C44 H44C 109.5 . .
H44B C44 H44C 109.5 . .
C46 C45 C33 115.6(4) . .
C46 C45 H45A 108.4 . .
C33 C45 H45A 108.4 . .
C46 C45 H45B 108.4 . .
C33 C45 H45B 108.4 . .
H45A C45 H45B 107.4 . .
C45 C46 H46A 109.5 . .
C45 C46 H46B 109.5 . .
H46A C46 H46B 109.5 . .
C45 C46 H46C 109.5 . .
H46A C46 H46C 109.5 . .
H46B C46 H46C 109.5 . .
C35 C47 H47A 109.5 . .
C35 C47 H47B 109.5 . .
H47A C47 H47B 109.5 . .
C35 C47 H47C 109.5 . .
H47A C47 H47C 109.5 . .
H47B C47 H47C 109.5 . .
C35 C48 H48A 109.5 . .
C35 C48 H48B 109.5 . .
H48A C48 H48B 109.5 . .
C35 C48 H48C 109.5 . .
H48A C48 H48C 109.5 . .
H48B C48 H48C 109.5 . .
C54 C49 C50 118.8(4) . .
C54 C49 Si1 122.8(4) . .
C50 C49 Si1 118.4(3) . .
C51 C50 C49 120.0(5) . .
C51 C50 H50 120.0 . .
C49 C50 H50 120.0 . .
C52 C51 C50 119.8(5) . .
C52 C51 H51 120.1 . .
C50 C51 H51 120.1 . .
C53 C52 C51 120.6(5) . .
C53 C52 H52 119.7 . .
C51 C52 H52 119.7 . .
C52 C53 C54 120.5(5) . .
C52 C53 H53 119.8 . .
C54 C53 H53 119.8 . .
C53 C54 C49 120.3(5) . .
C53 C54 H54 119.8 . .
C49 C54 H54 119.8 . .
C37A C27A C26 115.1(15) . .
C37A C27A C28A 114.3(14) . .
C26 C27A C28A 101.1(6) . .
C37A C27A C38A 98.1(8) . .
C26 C27A C38A 120.4(11) . .
C28A C27A C38A 108.5(11) . .
C29A C28A C27A 108.1(7) . .
C30 C29A C39A 106.4(13) . .
C30 C29A C41A 109(2) . .
C39A C29A C41A 113.6(17) . .
C30 C29A C28A 104.8(6) . .
C39A C29A C28A 109.7(12) . .
C41A C29A C28A 112.3(15) . .
C40A C39A C29A 115.3(8) . .
C42A C41A C29A 113(4) . .
C37B C27B C38B 120.4(10) . .
C37B C27B C28B 103.6(15) . .
C38B C27B C28B 112.0(13) . .
C37B C27B C26 115.1(17) . .
C38B C27B C26 99.0(11) . .
C28B C27B C26 106.2(6) . .
C27B C28B C29B 109.6(7) . .
C27B C28B H28C 109.8 . .
C29B C28B H28C 109.8 . .
C27B C28B H28D 109.8 . .
C29B C28B H28D 109.8 . .
H28C C28B H28D 108.2 . .
C30 C29B C39B 118.9(13) . .
C30 C29B C41B 107(3) . .
C39B C29B C41B 109.1(16) . .
C30 C29B C28B 100.1(6) . .
C39B C29B C28B 111.6(14) . .
C41B C29B C28B 109.5(19) . .
C27B C37B H37D 109.5 . .
C27B C37B H37E 109.5 . .
H37D C37B H37E 109.5 . .
C27B C37B H37F 109.5 . .
H37D C37B H37F 109.5 . .
H37E C37B H37F 109.5 . .
C27B C38B H38D 109.5 . .
C27B C38B H38E 109.5 . .
H38D C38B H38E 109.5 . .
C27B C38B H38F 109.5 . .
H38D C38B H38F 109.5 . .
H38E C38B H38F 109.5 . .
C40B C39B C29B 115.2(11) . .
C40B C39B H39C 108.5 . .
C29B C39B H39C 108.5 . .
C40B C39B H39D 108.5 . .
C29B C39B H39D 108.5 . .
H39C C39B H39D 107.5 . .
C39B C40B H40D 109.5 . .
C39B C40B H40E 109.5 . .
H40D C40B H40E 109.5 . .
C39B C40B H40F 109.5 . .
H40D C40B H40F 109.5 . .
H40E C40B H40F 109.5 . .
C42B C41B C29B 119(5) . .
C42B C41B H41C 107.6 . .
C29B C41B H41C 107.6 . .
C42B C41B H41D 107.6 . .
C29B C41B H41D 107.6 . .
H41C C41B H41D 107.0 . .
C41B C42B H42D 111.0 . .
C41B C42B H42E 109.5 . .
H42D C42B H42E 109.5 . .
C41B C42B H42F 109.5 . .
H42D C42B H42F 109.5 . .
H42E C42B H42F 108.0 . .
C56 C55 C60 113.1(4) . .
C56 C55 B1 128.5(4) . .
C60 C55 B1 118.2(4) . .
F1 C56 C55 121.5(4) . .
F1 C56 C57 113.7(4) . .
C55 C56 C57 124.7(5) . .
F2 C57 C58 119.8(5) . .
F2 C57 C56 121.3(5) . .
C58 C57 C56 118.9(5) . .
F3 C58 C59 120.4(5) . .
F3 C58 C57 120.2(5) . .
C59 C58 C57 119.4(5) . .
F4 C59 C58 120.0(4) . .
F4 C59 C60 120.4(5) . .
C58 C59 C60 119.6(5) . .
F5 C60 C59 116.2(4) . .
F5 C60 C55 119.5(4) . .
C59 C60 C55 124.2(5) . .
C66 C61 C62 113.5(4) . .
C66 C61 B1 120.3(4) . .
C62 C61 B1 126.1(4) . .
F6 C62 C61 121.5(4) . .
F6 C62 C63 115.5(4) . .
C61 C62 C63 123.0(5) . .
F7 C63 C64 120.1(5) . .
F7 C63 C62 119.4(5) . .
C64 C63 C62 120.5(4) . .
F8 C64 C63 120.9(5) . .
F8 C64 C65 119.7(5) . .
C63 C64 C65 119.4(4) . .
F9 C65 C64 120.1(4) . .
F9 C65 C66 121.7(5) . .
C64 C65 C66 118.2(5) . .
F10 C66 C61 119.7(4) . .
F10 C66 C65 115.2(4) . .
C61 C66 C65 125.1(4) . .
C55 B1 C55 101.3(5) . 2_655
C55 B1 C61 114.3(2) . 2_655
C55 B1 C61 112.2(2) 2_655 2_655
C55 B1 C61 112.2(2) . .
C55 B1 C61 114.3(2) 2_655 .
C61 B1 C61 103.0(5) 2_655 .
Cl1 C67 Cl2 111.1(6) . .
Cl1 C67 H67A 109.4 . .
Cl2 C67 H67A 109.4 . .
Cl1 C67 H67B 109.4 . .
Cl2 C67 H67B 109.4 . .
H67A C67 H67B 108.0 . .

loop_
_geom_bond_atom_site_label_1
_geom_bond_atom_site_label_2
_geom_bond_distance
_geom_bond_site_symmetry_2
Au1 P1 2.2806(13) 2_655
Au1 P1 2.2807(13) .
P1 C25 1.836(5) .
P1 Si1 2.0881(17) .
Si1 C49 1.855(5) .
Si1 C1 1.871(4) .
C1 C2 1.424(6) .
C1 C12 1.427(6) .
C2 C6 1.400(6) .
C2 C3 1.530(6) .
C3 C13 1.533(6) .
C3 C14 1.538(6) .
C3 C4 1.551(6) .
C4 C5 1.545(7) .
C4 H4A 0.9900 .
C4 H4B 0.9900 .
C5 C6 1.520(6) .
C5 C15 1.543(7) .
C5 C17 1.575(7) .
C6 C7 1.397(6) .
C7 C8 1.385(6) .
C7 H7 0.9500 .
C8 C12 1.389(6) .
C8 C9 1.524(6) .
C9 C19 1.526(6) .
C9 C10 1.546(7) .
C9 C21 1.561(6) .
C10 C11 1.555(6) .
C10 H10A 0.9900 .
C10 H10B 0.9900 .
C11 C23 1.518(6) .
C11 C12 1.528(6) .
C11 C24 1.540(6) .
C13 H13A 0.9800 .
C13 H13B 0.9800 .
C13 H13C 0.9800 .
C14 H14A 0.9800 .
C14 H14B 0.9800 .
C14 H14C 0.9800 .
C15 C16 1.509(9) .
C15 H15A 0.9900 .
C15 H15B 0.9900 .
C16 H16A 0.9800 .
C16 H16B 0.9800 .
C16 H16C 0.9800 .
C17 C18 1.458(9) .
C17 H17A 0.9900 .
C17 H17B 0.9900 .
C18 H18A 0.9800 .
C18 H18B 0.9800 .
C18 H18C 0.9800 .
C19 C20 1.523(7) .
C19 H19A 0.9900 .
C19 H19B 0.9900 .
C20 H20A 0.9800 .
C20 H20B 0.9800 .
C20 H20C 0.9800 .
C21 C22 1.513(7) .
C21 H21A 0.9900 .
C21 H21B 0.9900 .
C22 H22A 0.9800 .
C22 H22B 0.9800 .
C22 H22C 0.9800 .
C23 H23A 0.9800 .
C23 H23B 0.9800 .
C23 H23C 0.9800 .
C24 H24A 0.9800 .
C24 H24B 0.9800 .
C24 H24C 0.9800 .
C25 C26 1.411(6) .
C25 C36 1.430(6) .
C26 C30 1.406(7) .
C26 C27B 1.551(5) .
C26 C27A 1.552(5) .
C30 C31 1.395(6) .
C30 C29B 1.524(5) .
C30 C29A 1.534(5) .
C31 C32 1.376(6) .
C31 H31 0.9500 .
C32 C36 1.390(6) .
C32 C33 1.525(6) .
C33 C45 1.539(6) .
C33 C43 1.542(7) .
C33 C34 1.553(6) .
C34 C35 1.554(6) .
C34 H34A 0.9900 .
C34 H34B 0.9900 .
C35 C47 1.524(6) .
C35 C48 1.529(6) .
C35 C36 1.547(6) .
C43 C44 1.516(7) .
C43 H43A 0.9900 .
C43 H43B 0.9900 .
C44 H44A 0.9800 .
C44 H44B 0.9800 .
C44 H44C 0.9800 .
C45 C46 1.528(7) .
C45 H45A 0.9900 .
C45 H45B 0.9900 .
C46 H46A 0.9800 .
C46 H46B 0.9800 .
C46 H46C 0.9800 .
C47 H47A 0.9800 .
C47 H47B 0.9800 .
C47 H47C 0.9800 .
C48 H48A 0.9800 .
C48 H48B 0.9800 .
C48 H48C 0.9800 .
C49 C54 1.390(7) .
C49 C50 1.405(6) .
C50 C51 1.392(7) .
C50 H50 0.9500 .
C51 C52 1.380(8) .
C51 H51 0.9500 .
C52 C53 1.368(8) .
C52 H52 0.9500 .
C53 C54 1.385(7) .
C53 H53 0.9500 .
C54 H54 0.9500 .
C27A C37A 1.51(4) .
C27A C28A 1.552(5) .
C27A C38A 1.559(19) .
C28A C29A 1.551(5) .
C28A H28A 0.9900 .
C28A H28B 0.9900 .
C29A C39A 1.54(2) .
C29A C41A 1.548(5) .
C37A H37A 0.9800 .
C37A H37B 0.9800 .
C37A H37C 0.9800 .
C38A H38A 0.9800 .
C38A H38B 0.9800 .
C38A H38C 0.9800 .
C39A C40A 1.501(15) .
C39A H39A 0.9900 .
C39A H39B 0.9900 .
C40A H40A 0.9800 .
C40A H40B 0.9800 .
C40A H40C 0.9800 .
C41A C42A 1.533(5) .
C41A H41A 0.9900 .
C41A H41B 0.9900 .
C42A H42A 0.9800 .
C42A H42B 0.9800 .
C42A H42C 0.9800 .
C27B C37B 1.50(4) .
C27B C38B 1.53(2) .
C27B C28B 1.551(5) .
C28B C29B 1.552(5) .
C28B H28C 0.9900 .
C28B H28D 0.9900 .
C29B C39B 1.53(2) .
C29B C41B 1.548(5) .
C37B H37D 0.9800 .
C37B H37E 0.9800 .
C37B H37F 0.9800 .
C38B H38D 0.9800 .
C38B H38E 0.9800 .
C38B H38F 0.9800 .
C39B C40B 1.522(15) .
C39B H39C 0.9900 .
C39B H39D 0.9900 .
C40B H40D 0.9800 .
C40B H40E 0.9800 .
C40B H40F 0.9800 .
C41B C42B 1.506(5) .
C41B H41C 0.9900 .
C41B H41D 0.9900 .
C42B H42D 0.9800 .
C42B H42E 0.9800 .
C42B H42F 0.9800 .
F1 C56 1.367(5) .
F2 C57 1.338(6) .
F3 C58 1.346(6) .
F4 C59 1.356(6) .
F5 C60 1.355(6) .
F6 C62 1.348(6) .
F7 C63 1.355(5) .
F8 C64 1.342(5) .
F9 C65 1.338(6) .
F10 C66 1.363(5) .
C55 C56 1.375(7) .
C55 C60 1.402(7) .
C55 B1 1.655(7) .
C56 C57 1.389(7) .
C57 C58 1.383(7) .
C58 C59 1.363(7) .
C59 C60 1.381(7) .
C61 C66 1.387(7) .
C61 C62 1.394(6) .
C61 B1 1.668(7) .
C62 C63 1.395(7) .
C63 C64 1.360(8) .
C64 C65 1.385(7) .
C65 C66 1.390(7) .
B1 C55 1.656(7) 2_655
B1 C61 1.668(7) 2_655
Cl1 C67 1.756(9) .
Cl2 C67 1.774(11) .
C67 H67A 0.9900 .
C67 H67B 0.9900 .

loop_
_geom_torsion_atom_site_label_1
_geom_torsion_atom_site_label_2
_geom_torsion_atom_site_label_3
_geom_torsion_atom_site_label_4
_geom_torsion
_geom_torsion_site_symmetry_4
C25 P1 Si1 C49 -5.2(2) .
Au1 P1 Si1 C49 -178.17(16) .
C25 P1 Si1 C1 178.6(2) .
Au1 P1 Si1 C1 5.60(19) .
C49 Si1 C1 C2 -88.0(4) .
P1 Si1 C1 C2 88.4(4) .
C49 Si1 C1 C12 85.4(4) .
P1 Si1 C1 C12 -98.2(3) .
C12 C1 C2 C6 -3.4(6) .
Si1 C1 C2 C6 170.3(3) .
C12 C1 C2 C3 176.5(4) .
Si1 C1 C2 C3 -9.8(6) .
C6 C2 C3 C13 -126.4(4) .
C1 C2 C3 C13 53.7(6) .
C6 C2 C3 C14 109.2(4) .
C1 C2 C3 C14 -70.7(6) .
C6 C2 C3 C4 -8.8(5) .
C1 C2 C3 C4 171.3(5) .
C2 C3 C4 C5 11.1(5) .
C13 C3 C4 C5 131.3(4) .
C14 C3 C4 C5 -106.4(5) .
C3 C4 C5 C6 -9.2(5) .
C3 C4 C5 C15 -127.7(5) .
C3 C4 C5 C17 110.2(4) .
C1 C2 C6 C7 0.7(7) .
C3 C2 C6 C7 -179.2(4) .
C1 C2 C6 C5 -176.8(4) .
C3 C2 C6 C5 3.3(5) .
C15 C5 C6 C7 -54.6(6) .
C4 C5 C6 C7 -173.6(4) .
C17 C5 C6 C7 71.2(6) .
C15 C5 C6 C2 122.6(5) .
C4 C5 C6 C2 3.7(5) .
C17 C5 C6 C2 -111.5(5) .
C2 C6 C7 C8 2.3(7) .
C5 C6 C7 C8 179.4(4) .
C6 C7 C8 C12 -2.4(7) .
C6 C7 C8 C9 179.4(4) .
C7 C8 C9 C19 45.8(6) .
C12 C8 C9 C19 -132.5(4) .
C7 C8 C9 C10 165.1(4) .
C12 C8 C9 C10 -13.3(5) .
C7 C8 C9 C21 -77.9(5) .
C12 C8 C9 C21 103.8(4) .
C8 C9 C10 C11 22.2(4) .
C19 C9 C10 C11 139.7(4) .
C21 C9 C10 C11 -96.6(4) .
C9 C10 C11 C23 -143.7(4) .
C9 C10 C11 C12 -22.8(4) .
C9 C10 C11 C24 94.7(4) .
C7 C8 C12 C1 -0.5(6) .
C9 C8 C12 C1 177.9(4) .
C7 C8 C12 C11 -179.3(4) .
C9 C8 C12 C11 -0.9(5) .
C2 C1 C12 C8 3.3(6) .
Si1 C1 C12 C8 -170.4(3) .
C2 C1 C12 C11 -178.1(4) .
Si1 C1 C12 C11 8.2(6) .
C23 C11 C12 C8 132.5(4) .
C24 C11 C12 C8 -103.9(4) .
C10 C11 C12 C8 14.6(4) .
C23 C11 C12 C1 -46.2(6) .
C24 C11 C12 C1 77.4(5) .
C10 C11 C12 C1 -164.1(4) .
C6 C5 C15 C16 -56.8(6) .
C4 C5 C15 C16 56.5(6) .
C17 C5 C15 C16 176.3(5) .
C6 C5 C17 C18 -67.2(6) .
C15 C5 C17 C18 58.4(6) .
C4 C5 C17 C18 -179.4(5) .
C8 C9 C19 C20 176.1(5) .
C10 C9 C19 C20 64.3(6) .
C21 C9 C19 C20 -59.1(6) .
C8 C9 C21 C22 70.3(5) .
C19 C9 C21 C22 -53.2(6) .
C10 C9 C21 C22 -178.1(4) .
Si1 P1 C25 C26 88.5(4) .
Au1 P1 C25 C26 -99.2(4) .
Si1 P1 C25 C36 -90.1(4) .
Au1 P1 C25 C36 82.2(4) .
C36 C25 C26 C30 7.6(7) .
P1 C25 C26 C30 -171.1(4) .
C36 C25 C26 C27B -173.5(13) .
P1 C25 C26 C27B 7.8(14) .
C36 C25 C26 C27A -159.9(10) .
P1 C25 C26 C27A 21.4(11) .
C25 C26 C30 C31 -1.5(7) .
C27B C26 C30 C31 179.3(10) .
C27A C26 C30 C31 167.3(9) .
C25 C26 C30 C29B 175.3(12) .
C27B C26 C30 C29B -3.8(16) .
C27A C26 C30 C29B -15.8(15) .
C25 C26 C30 C29A -175.2(11) .
C27B C26 C30 C29A 5.6(14) .
C27A C26 C30 C29A -6.4(14) .
C26 C30 C31 C32 -4.7(7) .
C29B C30 C31 C32 178.6(13) .
C29A C30 C31 C32 167.3(13) .
C30 C31 C32 C36 4.6(7) .
C30 C31 C32 C33 -173.4(4) .
C31 C32 C33 C45 54.6(6) .
C36 C32 C33 C45 -123.5(4) .
C31 C32 C33 C43 -67.6(6) .
C36 C32 C33 C43 114.3(4) .
C31 C32 C33 C34 172.5(4) .
C36 C32 C33 C34 -5.6(5) .
C32 C33 C34 C35 1.8(5) .
C45 C33 C34 C35 119.2(4) .
C43 C33 C34 C35 -116.4(4) .
C33 C34 C35 C47 126.1(4) .
C33 C34 C35 C48 -112.0(4) .
C33 C34 C35 C36 2.0(5) .
C31 C32 C36 C25 1.7(7) .
C33 C32 C36 C25 179.8(4) .
C31 C32 C36 C35 -170.8(4) .
C33 C32 C36 C35 7.4(5) .
C26 C25 C36 C32 -7.7(7) .
P1 C25 C36 C32 170.9(3) .
C26 C25 C36 C35 163.2(4) .
P1 C25 C36 C35 -18.2(7) .
C47 C35 C36 C32 -125.6(4) .
C48 C35 C36 C32 110.0(4) .
C34 C35 C36 C32 -5.6(5) .
C47 C35 C36 C25 62.9(6) .
C48 C35 C36 C25 -61.5(6) .
C34 C35 C36 C25 -177.1(4) .
C32 C33 C43 C44 -57.7(5) .
C45 C33 C43 C44 -179.6(4) .
C34 C33 C43 C44 55.8(5) .
C32 C33 C45 C46 174.1(5) .
C43 C33 C45 C46 -64.0(6) .
C34 C33 C45 C46 61.6(6) .
C1 Si1 C49 C54 -176.9(4) .
P1 Si1 C49 C54 6.7(4) .
C1 Si1 C49 C50 0.6(4) .
P1 Si1 C49 C50 -175.8(3) .
C54 C49 C50 C51 0.1(7) .
Si1 C49 C50 C51 -177.4(4) .
C49 C50 C51 C52 -0.5(7) .
C50 C51 C52 C53 0.1(7) .
C51 C52 C53 C54 0.5(8) .
C52 C53 C54 C49 -0.8(8) .
C50 C49 C54 C53 0.5(7) .
Si1 C49 C54 C53 178.0(4) .
C30 C26 C27A C37A 117.1(11) .
C25 C26 C27A C37A -74.8(16) .
C27B C26 C27A C37A 64(5) .
C30 C26 C27A C28A -6.6(14) .
C25 C26 C27A C28A 161.5(7) .
C27B C26 C27A C28A -59(4) .
C30 C26 C27A C38A -125.9(9) .
C25 C26 C27A C38A 42.2(16) .
C27B C26 C27A C38A -179(6) .
C37A C27A C28A C29A -107.4(14) .
C26 C27A C28A C29A 16.8(16) .
C38A C27A C28A C29A 144.4(12) .
C31 C30 C29A C39A 87.7(15) .
C26 C30 C29A C39A -99.5(7) .
C29B C30 C29A C39A 43(7) .
C31 C30 C29A C41A -35.5(18) .
C26 C30 C29A C41A 137.4(13) .
C29B C30 C29A C41A -80(7) .
C31 C30 C29A C28A -156.1(7) .
C26 C30 C29A C28A 16.7(16) .
C29B C30 C29A C28A 159(8) .
C27A C28A C29A C30 -21.1(18) .
C27A C28A C29A C39A 92.7(11) .
C27A C28A C29A C41A -140(2) .
C30 C29A C39A C40A -62.4(12) .
C41A C29A C39A C40A 58(2) .
C28A C29A C39A C40A -175.2(9) .
C30 C29A C41A C42A 179(3) .
C39A C29A C41A C42A 60(4) .
C28A C29A C41A C42A -65(4) .
C30 C26 C27B C37B 121.8(11) .
C25 C26 C27B C37B -57.2(19) .
C27A C26 C27B C37B -107(4) .
C30 C26 C27B C38B -108.5(7) .
C25 C26 C27B C38B 72.5(15) .
C27A C26 C27B C38B 23(4) .
C30 C26 C27B C28B 7.8(15) .
C25 C26 C27B C28B -171.2(7) .
C27A C26 C27B C28B 139(6) .
C37B C27B C28B C29B -130.9(16) .
C38B C27B C28B C29B 97.8(14) .
C26 C27B C28B C29B -9.3(19) .
C31 C30 C29B C39B 53.4(19) .
C26 C30 C29B C39B -123.4(9) .
C29A C30 C29B C39B -165(8) .
C31 C30 C29B C41B -70.7(17) .
C26 C30 C29B C41B 112.4(14) .
C29A C30 C29B C41B 71(8) .
C31 C30 C29B C28B 175.1(8) .
C26 C30 C29B C28B -1.8(19) .
C29A C30 C29B C28B -43(6) .
C27B C28B C29B C30 6.7(19) .
C27B C28B C29B C39B 133.4(12) .
C27B C28B C29B C41B -106(2) .
C30 C29B C39B C40B 49.9(16) .
C41B C29B C39B C40B 173(2) .
C28B C29B C39B C40B -65.8(13) .
C30 C29B C41B C42B -170(4) .
C39B C29B C41B C42B 60(4) .
C28B C29B C41B C42B -62(4) .
C60 C55 C56 F1 -177.1(4) .
B1 C55 C56 F1 -2.1(8) .
C60 C55 C56 C57 3.7(7) .
B1 C55 C56 C57 178.7(5) .
F1 C56 C57 F2 -1.4(7) .
C55 C56 C57 F2 177.9(4) .
F1 C56 C57 C58 179.1(4) .
C55 C56 C57 C58 -1.6(8) .
F2 C57 C58 F3 -1.1(7) .
C56 C57 C58 F3 178.4(4) .
F2 C57 C58 C59 179.6(5) .
C56 C57 C58 C59 -0.9(8) .
F3 C58 C59 F4 0.4(8) .
C57 C58 C59 F4 179.7(5) .
F3 C58 C59 C60 -178.5(5) .
C57 C58 C59 C60 0.8(8) .
F4 C59 C60 F5 0.7(7) .
C58 C59 C60 F5 179.6(4) .
F4 C59 C60 C55 -177.2(4) .
C58 C59 C60 C55 1.7(8) .
C56 C55 C60 F5 178.4(4) .
B1 C55 C60 F5 2.8(7) .
C56 C55 C60 C59 -3.8(7) .
B1 C55 C60 C59 -179.3(5) .
C66 C61 C62 F6 177.8(4) .
B1 C61 C62 F6 1.4(8) .
C66 C61 C62 C63 -3.9(7) .
B1 C61 C62 C63 179.7(5) .
F6 C62 C63 F7 -0.5(7) .
C61 C62 C63 F7 -179.0(4) .
F6 C62 C63 C64 178.7(4) .
C61 C62 C63 C64 0.2(8) .
F7 C63 C64 F8 1.7(7) .
C62 C63 C64 F8 -177.5(4) .
F7 C63 C64 C65 -178.8(4) .
C62 C63 C64 C65 2.1(8) .
F8 C64 C65 F9 -0.6(7) .
C63 C64 C65 F9 179.9(5) .
F8 C64 C65 C66 179.1(4) .
C63 C64 C65 C66 -0.5(7) .
C62 C61 C66 F10 -176.4(4) .
B1 C61 C66 F10 0.3(7) .
C62 C61 C66 C65 5.7(7) .
B1 C61 C66 C65 -177.7(5) .
F9 C65 C66 F10 -2.1(7) .
C64 C65 C66 F10 178.2(4) .
F9 C65 C66 C61 175.9(5) .
C64 C65 C66 C61 -3.7(8) .
C56 C55 B1 C55 -105.8(5) 2_655
C60 C55 B1 C55 69.0(4) 2_655
C56 C55 B1 C61 15.1(7) 2_655
C60 C55 B1 C61 -170.2(4) 2_655
C56 C55 B1 C61 131.9(5) .
C60 C55 B1 C61 -53.3(6) .
C66 C61 B1 C55 163.9(4) .
C62 C61 B1 C55 -19.9(7) .
C66 C61 B1 C55 49.3(6) 2_655
C62 C61 B1 C55 -134.5(5) 2_655
C66 C61 B1 C61 -72.7(4) 2_655
C62 C61 B1 C61 103.5(5) 2_655
